data_7133118
loop_
_publ_author_name
'Wittwer, B.'
'Heim, F.'
'Wurst, K.'
'Hohloch, S.'

_publ_section_title
;
 A bridging bis-phosphanido-phosphinidene complex of lanthanum supported
 by a sterically encumbering PN ligand.
;
_journal_issue 57
_journal_name_full 'Chemical communications (Cambridge, England)'
_journal_page_first 7299
_journal_page_last 7302
_journal_paper_doi 10.1039/d4cc02244k
_journal_volume 60
_journal_year 2024
_chemical_formula_moiety 'C33 H36 Br N'
_chemical_formula_sum 'C33 H36 Br N'
_chemical_formula_weight 526.54
_space_group_crystal_system monoclinic
_space_group_IT_number 14
_space_group_name_Hall '-P 2ybc'
_space_group_name_H-M_alt 'P 1 21/c 1'
_atom_sites_solution_hydrogens geom
_atom_sites_solution_primary dual
_audit_creation_date 2023-01-19
_audit_creation_method
;
Olex2 1.5-alpha
(compiled 2022.11.02 svn.ra8b101fa for OlexSys, GUI svn.r6635)
;
_audit_update_record
;
2024-03-20 deposited with the CCDC.	2024-05-30 downloaded from the CCDC.
;
_cell_angle_alpha 90
_cell_angle_beta 100.3630(10)
_cell_angle_gamma 90
_cell_formula_units_Z 4
_cell_length_a 10.4197(3)
_cell_length_b 14.0561(4)
_cell_length_c 18.9616(6)
_cell_measurement_reflns_used 9910
_cell_measurement_temperature 153.00
_cell_measurement_theta_max 27.51
_cell_measurement_theta_min 2.18
_cell_volume 2731.82(14)
_computing_cell_refinement 'SAINT V8.40B (?, 2016)'
_computing_data_reduction 'SAINT V8.40B (?, 2016)'
_computing_molecular_graphics 'Olex2 1.5-alpha (Dolomanov et al., 2009)'
_computing_publication_material 'Olex2 1.5-alpha (Dolomanov et al., 2009)'
_computing_structure_refinement 'XL  (Sheldrick, 2008)'
_computing_structure_solution 'SHELXT 2018/2 (Sheldrick, 2018)'
_diffrn_ambient_temperature 153.00
_diffrn_measured_fraction_theta_full 0.999
_diffrn_measured_fraction_theta_max 0.999
_diffrn_measurement_device_type 'Bruker D8 Quest, PhotonIII'
_diffrn_measurement_method '\f and \w scans'
_diffrn_radiation_type MoK\a
_diffrn_radiation_wavelength 0.71073
_diffrn_reflns_av_R_equivalents 0.0390
_diffrn_reflns_av_unetI/netI 0.0206
_diffrn_reflns_Laue_measured_fraction_full 0.999
_diffrn_reflns_Laue_measured_fraction_max 0.999
_diffrn_reflns_limit_h_max 12
_diffrn_reflns_limit_h_min -13
_diffrn_reflns_limit_k_max 18
_diffrn_reflns_limit_k_min -18
_diffrn_reflns_limit_l_max 24
_diffrn_reflns_limit_l_min -24
_diffrn_reflns_number 60778
_diffrn_reflns_point_group_measured_fraction_full 0.999
_diffrn_reflns_point_group_measured_fraction_max 0.999
_diffrn_reflns_theta_full 25.242
_diffrn_reflns_theta_max 27.528
_diffrn_reflns_theta_min 1.987
_diffrn_source_current 1.0
_diffrn_source_power 0.05
_diffrn_source_voltage 50.0
_diffrn_standards_number 0
_exptl_absorpt_coefficient_mu 1.526
_exptl_absorpt_correction_T_max 0.7456
_exptl_absorpt_correction_T_min 0.6598
_exptl_absorpt_correction_type multi-scan
_exptl_absorpt_process_details
;
SADABS-2016/2 (Bruker,2016/2) was used for absorption correction.
wR2(int) was 0.0910 before and 0.0414 after correction.
The Ratio of minimum to maximum transmission is 0.8849.
The \l/2 correction factor is Not present.
;
_exptl_crystal_colour colourless
_exptl_crystal_colour_primary colourless
_exptl_crystal_density_diffrn 1.280
_exptl_crystal_description block
_exptl_crystal_F_000 1104
_exptl_crystal_size_max 0.45
_exptl_crystal_size_mid 0.4
_exptl_crystal_size_min 0.38
_refine_diff_density_max 0.879
_refine_diff_density_min -1.399
_refine_diff_density_rms 0.061
_refine_ls_extinction_method none
_refine_ls_goodness_of_fit_ref 1.024
_refine_ls_hydrogen_treatment constr
_refine_ls_matrix_type full
_refine_ls_number_parameters 323
_refine_ls_number_reflns 6298
_refine_ls_number_restraints 0
_refine_ls_restrained_S_all 1.024
_refine_ls_R_factor_all 0.0447
_refine_ls_R_factor_gt 0.0377
_refine_ls_shift/su_max 0.001
_refine_ls_shift/su_mean 0.000
_refine_ls_structure_factor_coef Fsqd
_refine_ls_weighting_details 'w=1/[\s^2^(Fo^2^)+(0.0520P)^2^+2.7483P] where P=(Fo^2^+2Fc^2^)/3'
_refine_ls_weighting_scheme calc
_refine_ls_wR_factor_gt 0.1025
_refine_ls_wR_factor_ref 0.1074
_reflns_Friedel_coverage 0.000
_reflns_number_gt 5491
_reflns_number_total 6298
_reflns_threshold_expression 'I > 2\s(I)'
_cod_data_source_file d4cc02244k2.cif
_cod_data_source_block sh_157n_0m
_cod_depositor_comments 'Adding full bibliography for 7133117--7133122.cif.'
_cod_database_code 7133118
_shelx_shelxl_version_number 2018/3
_shelx_space_group_comment
;
The symmetry employed for this shelxl refinement is uniquely defined
by the following loop, which should always be used as a source of
symmetry information in preference to the above space-group names.
They are only intended as comments.
;
_shelx_estimated_absorpt_t_max 0.595
_shelx_estimated_absorpt_t_min 0.547
_olex2_refinement_description
;
1. Fixed Uiso
 At 1.2 times of:
  All C(H) groups, All N(H) groups
 At 1.5 times of:
  All C(H,H,H) groups
2.a Aromatic/amide H refined with riding coordinates:
 N1(H1), C38(H38), C34(H34), C37(H37), C35(H35), C19(H19), C20(H20), C21(H21),
 C24(H24), C25(H25), C12(H12), C14(H14), C27(H27), C28(H28), C15(H15)
2.b Idealised Me refined as rotating group:
 C40(H40A,H40B,H40C), C30(H30A,H30B,H30C), C32(H32A,H32B,H32C), C31(H31A,H31B,
 H31C), C41(H41A,H41B,H41C), C42(H42A,H42B,H42C), C16(H16A,H16B,H16C)
;
_olex2_submission_special_instructions 'No special instructions were received'

loop_
_space_group_symop_operation_xyz
'x, y, z'
'-x, y+1/2, -z+1/2'
'-x, -y, -z'
'x, -y-1/2, z-1/2'

loop_
_atom_site_label
_atom_site_type_symbol
_atom_site_fract_x
_atom_site_fract_y
_atom_site_fract_z
_atom_site_U_iso_or_equiv
_atom_site_adp_type
_atom_site_occupancy
_atom_site_site_symmetry_order
_atom_site_calc_flag
_atom_site_refinement_flags_posn
_atom_site_refinement_flags_adp
_atom_site_refinement_flags_occupancy
_atom_site_disorder_assembly
_atom_site_disorder_group
Br1 Br 0.55425(2) 0.45224(2) 0.66829(2) 0.04276(10) Uani 1 1 d . . . . .
N1 N 0.25717(15) 0.42332(12) 0.62453(9) 0.0250(3) Uani 1 1 d . . . . .
H1 H 0.292913 0.464555 0.657152 0.030 Uiso 1 1 calc R U . . .
C38 C -0.00365(19) 0.61169(14) 0.67335(10) 0.0244(4) Uani 1 1 d . . . . .
H38 H -0.041705 0.584525 0.710598 0.029 Uiso 1 1 calc R U . . .
C34 C 0.09083(18) 0.59512(14) 0.56806(10) 0.0233(4) Uani 1 1 d . . . . .
H34 H 0.119467 0.556457 0.532827 0.028 Uiso 1 1 calc R U . . .
C33 C 0.03919(17) 0.55231(13) 0.62323(10) 0.0203(4) Uani 1 1 d . . . . .
C23 C 0.23317(19) 0.22368(14) 0.64107(11) 0.0240(4) Uani 1 1 d . . . . .
C37 C 0.00858(19) 0.70980(14) 0.66953(11) 0.0250(4) Uani 1 1 d . . . . .
H37 H -0.020215 0.748449 0.704721 0.030 Uiso 1 1 calc R U . . .
C18 C 0.11708(19) 0.28713(14) 0.63511(10) 0.0232(4) Uani 1 1 d . . . . .
C35 C 0.10097(18) 0.69357(14) 0.56390(11) 0.0246(4) Uani 1 1 d . . . . .
H35 H 0.135034 0.720948 0.525325 0.030 Uiso 1 1 calc R U . . .
C36 C 0.06214(17) 0.75302(14) 0.61523(10) 0.0217(4) Uani 1 1 d . . . . .
C17 C 0.13236(17) 0.38612(14) 0.62834(10) 0.0209(4) Uani 1 1 d . . . . .
C19 C -0.0061(2) 0.25057(15) 0.63728(11) 0.0259(4) Uani 1 1 d . . . . .
H19 H -0.017905 0.183691 0.639494 0.031 Uiso 1 1 calc R U . . .
C20 C -0.11235(19) 0.31086(15) 0.63626(11) 0.0266(4) Uani 1 1 d . . . . .
H20 H -0.196090 0.285163 0.637892 0.032 Uiso 1 1 calc R U . . .
C22 C 0.02580(18) 0.44758(13) 0.62799(10) 0.0206(4) Uani 1 1 d . . . . .
C26 C 0.46352(19) 0.11430(13) 0.64662(10) 0.0228(4) Uani 1 1 d . . . . .
C21 C -0.09579(18) 0.40825(15) 0.63286(11) 0.0245(4) Uani 1 1 d . . . . .
H21 H -0.168045 0.449134 0.633850 0.029 Uiso 1 1 calc R U . . .
C10 C 0.32567(18) 0.39660(14) 0.57046(10) 0.0227(4) Uani 1 1 d . . . . .
C24 C 0.2438(2) 0.15635(15) 0.58893(12) 0.0310(4) Uani 1 1 d . . . . .
H24 H 0.172548 0.146663 0.550664 0.037 Uiso 1 1 calc R U . . .
C25 C 0.3563(2) 0.10299(15) 0.59157(12) 0.0318(5) Uani 1 1 d . . . . .
H25 H 0.360510 0.057560 0.554965 0.038 Uiso 1 1 calc R U . . .
C39 C 0.0817(2) 0.86109(14) 0.61517(11) 0.0262(4) Uani 1 1 d . . . . .
C11 C 0.46139(18) 0.40410(15) 0.58000(11) 0.0257(4) Uani 1 1 d . . . . .
C29 C 0.5897(2) 0.05939(14) 0.64485(11) 0.0253(4) Uani 1 1 d . . . . .
C40 C 0.1202(2) 0.89619(15) 0.54549(12) 0.0318(4) Uani 1 1 d . . . . .
H40A H 0.205949 0.870355 0.541401 0.048 Uiso 1 1 calc R U . . .
H40B H 0.124162 0.965853 0.545850 0.048 Uiso 1 1 calc R U . . .
H40C H 0.055292 0.874847 0.504603 0.048 Uiso 1 1 calc R U . . .
C12 C 0.53085(19) 0.37689(16) 0.52747(11) 0.0296(4) Uani 1 1 d . . . . .
H12 H 0.622968 0.384252 0.535666 0.036 Uiso 1 1 calc R U . . .
C30 C 0.6949(2) 0.08031(18) 0.71043(12) 0.0347(5) Uani 1 1 d . . . . .
H30A H 0.718721 0.147772 0.710662 0.052 Uiso 1 1 calc R U . . .
H30B H 0.772052 0.041249 0.708411 0.052 Uiso 1 1 calc R U . . .
H30C H 0.661262 0.065308 0.754191 0.052 Uiso 1 1 calc R U . . .
C14 C 0.3319(2) 0.33282(17) 0.45234(12) 0.0326(5) Uani 1 1 d . . . . .
H14 H 0.286132 0.308275 0.408239 0.039 Uiso 1 1 calc R U . . .
C27 C 0.4505(2) 0.17963(16) 0.70005(11) 0.0318(5) Uani 1 1 d . . . . .
H27 H 0.520446 0.187727 0.739290 0.038 Uiso 1 1 calc R U . . .
C28 C 0.3379(2) 0.23322(16) 0.69742(11) 0.0330(5) Uani 1 1 d . . . . .
H28 H 0.332362 0.277205 0.734792 0.040 Uiso 1 1 calc R U . . .
C32 C 0.5632(2) -0.04801(15) 0.64173(14) 0.0339(5) Uani 1 1 d . . . . .
H32A H 0.529513 -0.067609 0.684530 0.051 Uiso 1 1 calc R U . . .
H32B H 0.644510 -0.082178 0.639840 0.051 Uiso 1 1 calc R U . . .
H32C H 0.498726 -0.062862 0.598820 0.051 Uiso 1 1 calc R U . . .
C13 C 0.4672(2) 0.33908(16) 0.46316(11) 0.0301(4) Uani 1 1 d . . . . .
C31 C 0.6422(2) 0.08889(17) 0.57733(12) 0.0331(5) Uani 1 1 d . . . . .
H31A H 0.578054 0.072675 0.534607 0.050 Uiso 1 1 calc R U . . .
H31B H 0.724062 0.055169 0.575976 0.050 Uiso 1 1 calc R U . . .
H31C H 0.658064 0.157648 0.578362 0.050 Uiso 1 1 calc R U . . .
C15 C 0.26246(19) 0.36154(16) 0.50434(11) 0.0291(4) Uani 1 1 d . . . . .
H15 H 0.169953 0.357307 0.494885 0.035 Uiso 1 1 calc R U . . .
C41 C 0.1919(3) 0.88714(18) 0.67761(12) 0.0388(5) Uani 1 1 d . . . . .
H41A H 0.166471 0.869161 0.723101 0.058 Uiso 1 1 calc R U . . .
H41B H 0.207885 0.955830 0.677252 0.058 Uiso 1 1 calc R U . . .
H41C H 0.271635 0.853019 0.672272 0.058 Uiso 1 1 calc R U . . .
C42 C -0.0438(3) 0.91246(17) 0.62455(17) 0.0442(6) Uani 1 1 d . . . . .
H42A H -0.115212 0.893028 0.586299 0.066 Uiso 1 1 calc R U . . .
H42B H -0.030868 0.981359 0.622149 0.066 Uiso 1 1 calc R U . . .
H42C H -0.065535 0.895844 0.671195 0.066 Uiso 1 1 calc R U . . .
C16 C 0.5432(2) 0.3056(2) 0.40724(13) 0.0434(6) Uani 1 1 d . . . . .
H16A H 0.609139 0.353174 0.401403 0.065 Uiso 1 1 calc R U . . .
H16B H 0.483533 0.296629 0.361488 0.065 Uiso 1 1 calc R U . . .
H16C H 0.586123 0.245064 0.422488 0.065 Uiso 1 1 calc R U . . .

loop_
_atom_site_aniso_label
_atom_site_aniso_U_11
_atom_site_aniso_U_22
_atom_site_aniso_U_33
_atom_site_aniso_U_23
_atom_site_aniso_U_13
_atom_site_aniso_U_12
Br1 0.01958(12) 0.0767(2) 0.03151(13) -0.01400(11) 0.00322(8) -0.00684(10)
N1 0.0169(7) 0.0297(8) 0.0291(9) -0.0057(7) 0.0056(6) 0.0002(6)
C38 0.0226(9) 0.0300(10) 0.0220(9) 0.0020(8) 0.0077(7) 0.0027(7)
C34 0.0198(8) 0.0275(10) 0.0237(9) -0.0020(7) 0.0073(7) 0.0018(7)
C33 0.0132(8) 0.0261(9) 0.0210(8) 0.0003(7) 0.0017(6) 0.0029(6)
C23 0.0235(9) 0.0227(9) 0.0263(9) 0.0014(7) 0.0058(7) 0.0027(7)
C37 0.0250(9) 0.0273(10) 0.0238(9) -0.0026(7) 0.0070(7) 0.0037(7)
C18 0.0224(9) 0.0261(9) 0.0214(9) -0.0007(7) 0.0046(7) 0.0021(7)
C35 0.0204(9) 0.0301(10) 0.0245(9) 0.0007(8) 0.0072(7) -0.0004(7)
C36 0.0162(8) 0.0256(9) 0.0226(9) 0.0000(7) 0.0010(7) 0.0019(7)
C17 0.0165(8) 0.0261(9) 0.0203(8) -0.0017(7) 0.0037(6) 0.0007(7)
C19 0.0272(10) 0.0263(10) 0.0251(9) 0.0000(7) 0.0068(8) -0.0029(8)
C20 0.0202(9) 0.0333(10) 0.0278(10) -0.0011(8) 0.0080(7) -0.0057(8)
C22 0.0163(8) 0.0265(9) 0.0194(8) -0.0011(7) 0.0040(6) 0.0006(7)
C26 0.0239(9) 0.0209(9) 0.0239(9) 0.0027(7) 0.0052(7) 0.0006(7)
C21 0.0166(8) 0.0310(10) 0.0267(10) 0.0001(8) 0.0068(7) 0.0014(7)
C10 0.0177(8) 0.0243(9) 0.0264(9) 0.0016(7) 0.0048(7) 0.0022(7)
C24 0.0230(9) 0.0298(10) 0.0369(11) -0.0102(9) -0.0032(8) 0.0016(8)
C25 0.0280(10) 0.0289(10) 0.0367(11) -0.0125(9) 0.0011(9) 0.0022(8)
C39 0.0261(9) 0.0243(9) 0.0283(10) -0.0009(8) 0.0049(8) 0.0002(7)
C11 0.0176(9) 0.0339(11) 0.0247(9) -0.0004(8) 0.0015(7) 0.0002(7)
C29 0.0231(9) 0.0268(10) 0.0267(10) 0.0022(7) 0.0064(8) 0.0030(7)
C40 0.0366(11) 0.0282(10) 0.0297(11) 0.0037(8) 0.0034(9) -0.0029(9)
C12 0.0176(9) 0.0417(12) 0.0302(10) 0.0012(9) 0.0057(8) 0.0016(8)
C30 0.0260(10) 0.0443(13) 0.0322(11) 0.0005(9) 0.0007(9) 0.0065(9)
C14 0.0254(10) 0.0465(13) 0.0253(10) -0.0032(9) 0.0027(8) -0.0015(9)
C27 0.0318(11) 0.0392(12) 0.0219(10) -0.0029(8) -0.0019(8) 0.0105(9)
C28 0.0386(12) 0.0366(11) 0.0221(10) -0.0059(8) 0.0007(8) 0.0128(9)
C32 0.0343(11) 0.0261(10) 0.0432(13) 0.0042(9) 0.0118(10) 0.0073(8)
C13 0.0251(10) 0.0387(11) 0.0278(10) 0.0006(9) 0.0085(8) 0.0029(8)
C31 0.0309(11) 0.0391(12) 0.0314(11) 0.0027(9) 0.0114(9) 0.0012(9)
C15 0.0172(9) 0.0399(11) 0.0290(10) -0.0014(9) 0.0012(7) -0.0006(8)
C41 0.0455(13) 0.0403(12) 0.0287(11) -0.0028(9) 0.0014(10) -0.0142(10)
C42 0.0422(13) 0.0300(12) 0.0650(17) 0.0028(11) 0.0218(12) 0.0101(10)
C16 0.0348(12) 0.0630(17) 0.0350(12) -0.0077(11) 0.0136(10) 0.0001(11)

loop_
_atom_type_symbol
_atom_type_description
_atom_type_scat_dispersion_real
_atom_type_scat_dispersion_imag
_atom_type_scat_source
C C 0.0033 0.0016 'International Tables Vol C Tables 4.2.6.8 and 6.1.1.4'
H H 0.0000 0.0000 'International Tables Vol C Tables 4.2.6.8 and 6.1.1.4'
Br Br -0.2901 2.4595 'International Tables Vol C Tables 4.2.6.8 and 6.1.1.4'
N N 0.0061 0.0033 'International Tables Vol C Tables 4.2.6.8 and 6.1.1.4'

loop_
_geom_angle_atom_site_label_1
_geom_angle_atom_site_label_2
_geom_angle_atom_site_label_3
_geom_angle
_geom_angle_site_symmetry_1
_geom_angle_site_symmetry_3
_geom_angle_publ_flag
C17 N1 H1 118.9 . . ?
C10 N1 H1 118.9 . . ?
C10 N1 C17 122.12(16) . . ?
C33 C38 H38 119.5 . . ?
C37 C38 H38 119.5 . . ?
C37 C38 C33 120.96(18) . . ?
C33 C34 H34 119.5 . . ?
C35 C34 H34 119.5 . . ?
C35 C34 C33 120.98(18) . . ?
C38 C33 C22 120.43(17) . . ?
C34 C33 C38 117.76(18) . . ?
C34 C33 C22 121.79(17) . . ?
C24 C23 C18 121.46(18) . . ?
C24 C23 C28 117.47(18) . . ?
C28 C23 C18 120.99(18) . . ?
C38 C37 H37 119.2 . . ?
C38 C37 C36 121.59(18) . . ?
C36 C37 H37 119.2 . . ?
C17 C18 C23 119.62(17) . . ?
C19 C18 C23 121.17(18) . . ?
C19 C18 C17 119.20(18) . . ?
C34 C35 H35 119.3 . . ?
C34 C35 C36 121.41(18) . . ?
C36 C35 H35 119.3 . . ?
C37 C36 C35 117.26(18) . . ?
C37 C36 C39 120.20(17) . . ?
C35 C36 C39 122.49(17) . . ?
C18 C17 N1 119.31(17) . . ?
C22 C17 N1 120.31(17) . . ?
C22 C17 C18 120.34(17) . . ?
C18 C19 H19 119.6 . . ?
C18 C19 C20 120.73(19) . . ?
C20 C19 H19 119.6 . . ?
C19 C20 H20 120.1 . . ?
C21 C20 C19 119.87(18) . . ?
C21 C20 H20 120.1 . . ?
C17 C22 C33 121.83(17) . . ?
C21 C22 C33 119.47(17) . . ?
C21 C22 C17 118.70(18) . . ?
C25 C26 C29 120.14(18) . . ?
C27 C26 C25 116.76(18) . . ?
C27 C26 C29 123.05(18) . . ?
C20 C21 C22 121.05(18) . . ?
C20 C21 H21 119.5 . . ?
C22 C21 H21 119.5 . . ?
C11 C10 N1 121.45(18) . . ?
C15 C10 N1 122.07(17) . . ?
C15 C10 C11 116.48(18) . . ?
C23 C24 H24 119.4 . . ?
C25 C24 C23 121.28(19) . . ?
C25 C24 H24 119.4 . . ?
C26 C25 H25 119.2 . . ?
C24 C25 C26 121.63(19) . . ?
C24 C25 H25 119.2 . . ?
C36 C39 C41 108.44(17) . . ?
C40 C39 C36 112.07(17) . . ?
C40 C39 C41 108.20(18) . . ?
C40 C39 C42 108.08(19) . . ?
C42 C39 C36 110.53(17) . . ?
C42 C39 C41 109.5(2) . . ?
C10 C11 Br1 118.94(15) . . ?
C12 C11 Br1 118.83(15) . . ?
C12 C11 C10 122.23(19) . . ?
C26 C29 C30 112.20(17) . . ?
C26 C29 C32 110.39(17) . . ?
C26 C29 C31 108.56(17) . . ?
C30 C29 C32 108.53(18) . . ?
C30 C29 C31 108.31(18) . . ?
C32 C29 C31 108.77(18) . . ?
C39 C40 H40A 109.5 . . ?
C39 C40 H40B 109.5 . . ?
C39 C40 H40C 109.5 . . ?
H40A C40 H40B 109.5 . . ?
H40A C40 H40C 109.5 . . ?
H40B C40 H40C 109.5 . . ?
C11 C12 H12 119.7 . . ?
C13 C12 C11 120.64(18) . . ?
C13 C12 H12 119.7 . . ?
C29 C30 H30A 109.5 . . ?
C29 C30 H30B 109.5 . . ?
C29 C30 H30C 109.5 . . ?
H30A C30 H30B 109.5 . . ?
H30A C30 H30C 109.5 . . ?
H30B C30 H30C 109.5 . . ?
C13 C14 H14 119.2 . . ?
C15 C14 H14 119.2 . . ?
C15 C14 C13 121.5(2) . . ?
C26 C27 H27 119.2 . . ?
C28 C27 C26 121.63(19) . . ?
C28 C27 H27 119.2 . . ?
C23 C28 H28 119.4 . . ?
C27 C28 C23 121.15(19) . . ?
C27 C28 H28 119.4 . . ?
C29 C32 H32A 109.5 . . ?
C29 C32 H32B 109.5 . . ?
C29 C32 H32C 109.5 . . ?
H32A C32 H32B 109.5 . . ?
H32A C32 H32C 109.5 . . ?
H32B C32 H32C 109.5 . . ?
C12 C13 C14 117.78(19) . . ?
C12 C13 C16 120.71(19) . . ?
C14 C13 C16 121.5(2) . . ?
C29 C31 H31A 109.5 . . ?
C29 C31 H31B 109.5 . . ?
C29 C31 H31C 109.5 . . ?
H31A C31 H31B 109.5 . . ?
H31A C31 H31C 109.5 . . ?
H31B C31 H31C 109.5 . . ?
C10 C15 H15 119.3 . . ?
C14 C15 C10 121.30(18) . . ?
C14 C15 H15 119.3 . . ?
C39 C41 H41A 109.5 . . ?
C39 C41 H41B 109.5 . . ?
C39 C41 H41C 109.5 . . ?
H41A C41 H41B 109.5 . . ?
H41A C41 H41C 109.5 . . ?
H41B C41 H41C 109.5 . . ?
C39 C42 H42A 109.5 . . ?
C39 C42 H42B 109.5 . . ?
C39 C42 H42C 109.5 . . ?
H42A C42 H42B 109.5 . . ?
H42A C42 H42C 109.5 . . ?
H42B C42 H42C 109.5 . . ?
C13 C16 H16A 109.5 . . ?
C13 C16 H16B 109.5 . . ?
C13 C16 H16C 109.5 . . ?
H16A C16 H16B 109.5 . . ?
H16A C16 H16C 109.5 . . ?
H16B C16 H16C 109.5 . . ?

loop_
_geom_bond_atom_site_label_1
_geom_bond_atom_site_label_2
_geom_bond_distance
_geom_bond_site_symmetry_2
_geom_bond_publ_flag
Br1 C11 1.901(2) . ?
N1 H1 0.8800 . ?
N1 C17 1.416(2) . ?
N1 C10 1.402(2) . ?
C38 H38 0.9500 . ?
C38 C33 1.397(3) . ?
C38 C37 1.388(3) . ?
C34 H34 0.9500 . ?
C34 C33 1.396(3) . ?
C34 C35 1.391(3) . ?
C33 C22 1.483(3) . ?
C23 C18 1.491(3) . ?
C23 C24 1.387(3) . ?
C23 C28 1.390(3) . ?
C37 H37 0.9500 . ?
C37 C36 1.395(3) . ?
C18 C17 1.409(3) . ?
C18 C19 1.390(3) . ?
C35 H35 0.9500 . ?
C35 C36 1.397(3) . ?
C36 C39 1.533(3) . ?
C17 C22 1.406(3) . ?
C19 H19 0.9500 . ?
C19 C20 1.391(3) . ?
C20 H20 0.9500 . ?
C20 C21 1.383(3) . ?
C22 C21 1.401(3) . ?
C26 C25 1.394(3) . ?
C26 C29 1.530(3) . ?
C26 C27 1.392(3) . ?
C21 H21 0.9500 . ?
C10 C11 1.397(3) . ?
C10 C15 1.397(3) . ?
C24 H24 0.9500 . ?
C24 C25 1.385(3) . ?
C25 H25 0.9500 . ?
C39 C40 1.530(3) . ?
C39 C41 1.538(3) . ?
C39 C42 1.532(3) . ?
C11 C12 1.386(3) . ?
C29 C30 1.531(3) . ?
C29 C32 1.534(3) . ?
C29 C31 1.537(3) . ?
C40 H40A 0.9800 . ?
C40 H40B 0.9800 . ?
C40 H40C 0.9800 . ?
C12 H12 0.9500 . ?
C12 C13 1.385(3) . ?
C30 H30A 0.9800 . ?
C30 H30B 0.9800 . ?
C30 H30C 0.9800 . ?
C14 H14 0.9500 . ?
C14 C13 1.390(3) . ?
C14 C15 1.384(3) . ?
C27 H27 0.9500 . ?
C27 C28 1.387(3) . ?
C28 H28 0.9500 . ?
C32 H32A 0.9800 . ?
C32 H32B 0.9800 . ?
C32 H32C 0.9800 . ?
C13 C16 1.508(3) . ?
C31 H31A 0.9800 . ?
C31 H31B 0.9800 . ?
C31 H31C 0.9800 . ?
C15 H15 0.9500 . ?
C41 H41A 0.9800 . ?
C41 H41B 0.9800 . ?
C41 H41C 0.9800 . ?
C42 H42A 0.9800 . ?
C42 H42B 0.9800 . ?
C42 H42C 0.9800 . ?
C16 H16A 0.9800 . ?
C16 H16B 0.9800 . ?
C16 H16C 0.9800 . ?

loop_
_geom_torsion_atom_site_label_1
_geom_torsion_atom_site_label_2
_geom_torsion_atom_site_label_3
_geom_torsion_atom_site_label_4
_geom_torsion
_geom_torsion_site_symmetry_1
_geom_torsion_site_symmetry_2
_geom_torsion_site_symmetry_3
_geom_torsion_site_symmetry_4
_geom_torsion_publ_flag
Br1 C11 C12 C13 178.25(17) . . . . ?
N1 C17 C22 C33 0.4(3) . . . . ?
N1 C17 C22 C21 -179.10(17) . . . . ?
N1 C10 C11 Br1 -0.3(3) . . . . ?
N1 C10 C11 C12 179.17(19) . . . . ?
N1 C10 C15 C14 -178.1(2) . . . . ?
C38 C33 C22 C17 -127.5(2) . . . . ?
C38 C33 C22 C21 52.0(3) . . . . ?
C38 C37 C36 C35 1.1(3) . . . . ?
C38 C37 C36 C39 -176.34(18) . . . . ?
C34 C33 C22 C17 54.4(3) . . . . ?
C34 C33 C22 C21 -126.1(2) . . . . ?
C34 C35 C36 C37 -2.1(3) . . . . ?
C34 C35 C36 C39 175.28(18) . . . . ?
C33 C38 C37 C36 0.9(3) . . . . ?
C33 C34 C35 C36 1.1(3) . . . . ?
C33 C22 C21 C20 178.98(18) . . . . ?
C23 C18 C17 N1 2.4(3) . . . . ?
C23 C18 C17 C22 -175.28(17) . . . . ?
C23 C18 C19 C20 175.89(19) . . . . ?
C23 C24 C25 C26 0.1(4) . . . . ?
C37 C38 C33 C34 -1.9(3) . . . . ?
C37 C38 C33 C22 179.88(18) . . . . ?
C37 C36 C39 C40 -170.67(18) . . . . ?
C37 C36 C39 C41 70.0(2) . . . . ?
C37 C36 C39 C42 -50.0(3) . . . . ?
C18 C23 C24 C25 174.6(2) . . . . ?
C18 C23 C28 C27 -174.7(2) . . . . ?
C18 C17 C22 C33 178.07(17) . . . . ?
C18 C17 C22 C21 -1.4(3) . . . . ?
C18 C19 C20 C21 0.2(3) . . . . ?
C35 C34 C33 C38 0.9(3) . . . . ?
C35 C34 C33 C22 179.10(18) . . . . ?
C35 C36 C39 C40 12.0(3) . . . . ?
C35 C36 C39 C41 -107.4(2) . . . . ?
C35 C36 C39 C42 132.6(2) . . . . ?
C17 N1 C10 C11 -156.33(19) . . . . ?
C17 N1 C10 C15 23.9(3) . . . . ?
C17 C18 C19 C20 -3.0(3) . . . . ?
C17 C22 C21 C20 -1.5(3) . . . . ?
C19 C18 C17 N1 -178.62(17) . . . . ?
C19 C18 C17 C22 3.7(3) . . . . ?
C19 C20 C21 C22 2.2(3) . . . . ?
C26 C27 C28 C23 0.0(4) . . . . ?
C10 N1 C17 C18 59.3(3) . . . . ?
C10 N1 C17 C22 -123.0(2) . . . . ?
C10 C11 C12 C13 -1.2(3) . . . . ?
C24 C23 C18 C17 -116.1(2) . . . . ?
C24 C23 C18 C19 65.0(3) . . . . ?
C24 C23 C28 C27 2.1(3) . . . . ?
C25 C26 C29 C30 -179.1(2) . . . . ?
C25 C26 C29 C32 -57.9(3) . . . . ?
C25 C26 C29 C31 61.2(2) . . . . ?
C25 C26 C27 C28 -2.1(3) . . . . ?
C11 C10 C15 C14 2.2(3) . . . . ?
C11 C12 C13 C14 2.3(3) . . . . ?
C11 C12 C13 C16 -177.4(2) . . . . ?
C29 C26 C25 C24 -175.5(2) . . . . ?
C29 C26 C27 C28 175.4(2) . . . . ?
C27 C26 C25 C24 2.0(3) . . . . ?
C27 C26 C29 C30 3.5(3) . . . . ?
C27 C26 C29 C32 124.7(2) . . . . ?
C27 C26 C29 C31 -116.2(2) . . . . ?
C28 C23 C18 C17 60.6(3) . . . . ?
C28 C23 C18 C19 -118.3(2) . . . . ?
C28 C23 C24 C25 -2.2(3) . . . . ?
C13 C14 C15 C10 -1.1(4) . . . . ?
C15 C10 C11 Br1 179.48(15) . . . . ?
C15 C10 C11 C12 -1.1(3) . . . . ?
C15 C14 C13 C12 -1.2(4) . . . . ?
C15 C14 C13 C16 178.5(2) . . . . ?
